data_4313570
loop_
_publ_author_name
'Matthew L. Miller'
'Said A. Ibrahim'
'Melissa L. Golden'
'Marcetta Y. Darensbourg'

_publ_section_title
;
 Adamantane-like Cluster Complexes of Mixed-Valent Copper-Copper and
 Nickel-Copper Thiolates
;
_journal_name_full 'Inorganic Chemistry'
_journal_page_first 2999
_journal_page_last 3007
_journal_paper_doi 10.1021/ic0262684
_journal_volume 42
_journal_year 2003
_chemical_formula_sum 'C34 H65 Cl3 Cu5 N7 S4'
_chemical_formula_weight 1124.22
_chemical_name_systematic
; 
 ? 
;
_space_group_IT_number 14
_symmetry_cell_setting monoclinic
_symmetry_space_group_name_Hall '-P 2yn'
_symmetry_space_group_name_H-M 'P 1 21/n 1'
_atom_sites_solution_hydrogens geom
_atom_sites_solution_primary direct
_atom_sites_solution_secondary difmap
_audit_creation_method SHELXL-97
_cell_angle_alpha 90.00
_cell_angle_beta 111.886(3)
_cell_angle_gamma 90.00
_cell_formula_units_Z 4
_cell_length_a 10.800(2)
_cell_length_b 39.376(7)
_cell_length_c 11.773(2)
_cell_measurement_temperature 100(2)
_cell_volume 4645.8(14)
_computing_structure_refinement 'SHELXL-97 (Sheldrick, 1997)'
_computing_structure_solution 'SHELXS-97 (Sheldrick, 1990)'
_diffrn_ambient_temperature 100(2)
_diffrn_measured_fraction_theta_full 0.998
_diffrn_measured_fraction_theta_max 0.998
_diffrn_radiation_monochromator graphite
_diffrn_radiation_source 'fine-focus sealed tube'
_diffrn_radiation_type MoK\a
_diffrn_radiation_wavelength 0.71073
_diffrn_reflns_av_R_equivalents 0.0866
_diffrn_reflns_av_sigmaI/netI 0.1270
_diffrn_reflns_limit_h_max 10
_diffrn_reflns_limit_h_min -12
_diffrn_reflns_limit_k_max 39
_diffrn_reflns_limit_k_min -43
_diffrn_reflns_limit_l_max 13
_diffrn_reflns_limit_l_min -9
_diffrn_reflns_number 20732
_diffrn_reflns_theta_full 23.31
_diffrn_reflns_theta_max 23.31
_diffrn_reflns_theta_min 1.93
_exptl_absorpt_coefficient_mu 2.637
_exptl_crystal_density_diffrn 1.607
_exptl_crystal_density_method 'not measured'
_exptl_crystal_F_000 2312
_refine_diff_density_max 0.768
_refine_diff_density_min -0.492
_refine_diff_density_rms 0.106
_refine_ls_extinction_method none
_refine_ls_goodness_of_fit_ref 0.746
_refine_ls_hydrogen_treatment mixed
_refine_ls_matrix_type full
_refine_ls_number_parameters 481
_refine_ls_number_reflns 6683
_refine_ls_number_restraints 0
_refine_ls_restrained_S_all 0.746
_refine_ls_R_factor_all 0.0828
_refine_ls_R_factor_gt 0.0456
_refine_ls_shift/su_max 0.008
_refine_ls_shift/su_mean 0.000
_refine_ls_structure_factor_coef Fsqd
_refine_ls_weighting_details 'calc w=1/[\s^2^(Fo^2^)+(0.0415P)^2^+0.0000P] where P=(Fo^2^+2Fc^2^)/3'
_refine_ls_weighting_scheme calc
_refine_ls_wR_factor_gt 0.0874
_refine_ls_wR_factor_ref 0.1013
_reflns_number_gt 4324
_reflns_number_total 6683
_reflns_threshold_expression >2sigma(I)
_cod_data_source_file ic0262684si20021213_120438_3.cif
_cod_data_source_block mm15m
_cod_depositor_comments
;
The following automatic conversions were performed:

'_symmetry_cell_setting' value 'Monoclinic' changed to 'monoclinic'
according to the built-in table from CIF Core dictionary named
'cif_core.dic' version 2.4.1 from 2010-06-29.

Automatic conversion script
Id: cif_fix_values 1646 2011-03-28 12:23:43Z adriana 
;
_cod_database_code 4313570

loop_
_symmetry_equiv_pos_as_xyz
'x, y, z'
'-x+1/2, y+1/2, -z+1/2'
'-x, -y, -z'
'x-1/2, -y-1/2, z-1/2'

loop_
_atom_site_label
_atom_site_type_symbol
_atom_site_fract_x
_atom_site_fract_y
_atom_site_fract_z
_atom_site_U_iso_or_equiv
_atom_site_adp_type
_atom_site_occupancy
_atom_site_symmetry_multiplicity
_atom_site_calc_flag
_atom_site_refinement_flags
_atom_site_disorder_assembly
_atom_site_disorder_group
Cu1 Cu 0.19274(8) 0.092974(19) 0.55026(7) 0.0149(2) Uani 1 1 d . . .
Cu2 Cu 0.29340(8) 0.19145(2) 0.90925(7) 0.0154(2) Uani 1 1 d . . .
Cu3 Cu 0.19393(9) 0.17389(2) 0.54641(7) 0.0179(2) Uani 1 1 d . . .
Cu4 Cu 0.42104(9) 0.12860(2) 0.81038(8) 0.0208(2) Uani 1 1 d . . .
Cu5 Cu 0.14614(9) 0.11814(2) 0.87181(7) 0.0211(2) Uani 1 1 d . . .
Cl1 Cl 0.22883(18) 0.20579(4) 0.40435(15) 0.0211(4) Uani 1 1 d . . .
Cl2 Cl 0.62966(19) 0.11491(4) 0.91550(17) 0.0300(5) Uani 1 1 d . . .
Cl3 Cl 0.1322(2) 0.08643(5) 1.02308(16) 0.0315(5) Uani 1 1 d . . .
S1 S 0.03855(17) 0.13414(4) 0.51402(15) 0.0176(4) Uani 1 1 d . . .
S2 S 0.24522(18) 0.09365(4) 0.75589(15) 0.0172(4) Uani 1 1 d . . .
S3 S 0.08208(18) 0.17190(4) 0.82680(16) 0.0198(4) Uani 1 1 d . . .
S4 S 0.33712(17) 0.17989(4) 0.74011(15) 0.0159(4) Uani 1 1 d . . .
N1 N 0.1648(6) 0.09239(13) 0.3679(5) 0.0178(14) Uani 1 1 d . . .
N2 N 0.3261(5) 0.05305(12) 0.5797(5) 0.0171(14) Uani 1 1 d . . .
N3 N 0.2688(6) 0.20076(13) 1.0704(5) 0.0189(14) Uani 1 1 d . . .
N4 N 0.4811(5) 0.21412(12) 0.9828(5) 0.0159(14) Uani 1 1 d . . .
C1 C 0.1165(7) 0.05808(16) 0.3111(6) 0.0214(18) Uani 1 1 d . . .
H1A H 0.1714 0.0508 0.2643 0.026 Uiso 1 1 calc R . .
H1B H 0.0231 0.0602 0.2527 0.026 Uiso 1 1 calc R . .
C2 C 0.1234(7) 0.03111(16) 0.4048(6) 0.0222(18) Uani 1 1 d . . .
H2A H 0.0861 0.0099 0.3601 0.027 Uiso 1 1 calc R . .
H2B H 0.0639 0.0382 0.4472 0.027 Uiso 1 1 calc R . .
C3 C 0.2598(7) 0.02275(16) 0.5025(6) 0.0206(18) Uani 1 1 d . . .
H3A H 0.2488 0.0047 0.5565 0.025 Uiso 1 1 calc R . .
H3B H 0.3186 0.0138 0.4621 0.025 Uiso 1 1 calc R . .
C4 C 0.4382(7) 0.06529(17) 0.5459(6) 0.0206(18) Uani 1 1 d . . .
H4A H 0.5093 0.0478 0.5707 0.025 Uiso 1 1 calc R . .
H4B H 0.4754 0.0861 0.5936 0.025 Uiso 1 1 calc R . .
C5 C 0.4028(7) 0.07307(17) 0.4120(6) 0.0216(18) Uani 1 1 d . . .
H5A H 0.3703 0.0520 0.3644 0.026 Uiso 1 1 calc R . .
H5B H 0.4848 0.0802 0.3996 0.026 Uiso 1 1 calc R . .
C6 C 0.2973(6) 0.10062(15) 0.3613(6) 0.0148(16) Uani 1 1 d . . .
H6A H 0.3310 0.1219 0.4071 0.018 Uiso 1 1 calc R . .
H6B H 0.2844 0.1048 0.2747 0.018 Uiso 1 1 calc R . .
C7 C 0.0696(7) 0.12007(16) 0.2999(6) 0.0194(17) Uani 1 1 d . . .
H7A H 0.1211 0.1412 0.3054 0.023 Uiso 1 1 calc R . .
H7B H 0.0291 0.1137 0.2124 0.023 Uiso 1 1 calc R . .
C8 C -0.0405(7) 0.12727(16) 0.3453(6) 0.0176(17) Uani 1 1 d . . .
C9 C -0.1414(7) 0.09890(16) 0.3228(6) 0.0224(18) Uani 1 1 d . . .
H9A H -0.1844 0.0948 0.2346 0.034 Uiso 1 1 calc R . .
H9B H -0.2090 0.1054 0.3558 0.034 Uiso 1 1 calc R . .
H9C H -0.0960 0.0782 0.3635 0.034 Uiso 1 1 calc R . .
C10 C -0.1106(7) 0.15985(16) 0.2865(6) 0.0255(19) Uani 1 1 d . . .
H10A H -0.1527 0.1567 0.1977 0.038 Uiso 1 1 calc R . .
H10B H -0.0453 0.1783 0.3043 0.038 Uiso 1 1 calc R . .
H10C H -0.1789 0.1655 0.3196 0.038 Uiso 1 1 calc R . .
C11 C 0.3854(7) 0.04344(16) 0.7119(5) 0.0174(17) Uani 1 1 d . . .
H11A H 0.4678 0.0569 0.7515 0.021 Uiso 1 1 calc R . .
H11B H 0.4113 0.0192 0.7177 0.021 Uiso 1 1 calc R . .
C12 C 0.2959(7) 0.04866(15) 0.7825(6) 0.0159(17) Uani 1 1 d . . .
C13 C 0.1700(7) 0.02703(15) 0.7414(6) 0.0204(18) Uani 1 1 d . . .
H13A H 0.1946 0.0030 0.7548 0.031 Uiso 1 1 calc R . .
H13B H 0.1188 0.0310 0.6543 0.031 Uiso 1 1 calc R . .
H13C H 0.1157 0.0332 0.7889 0.031 Uiso 1 1 calc R . .
C14 C 0.3784(7) 0.04173(16) 0.9184(6) 0.0261(19) Uani 1 1 d . . .
H14A H 0.4037 0.0177 0.9294 0.039 Uiso 1 1 calc R . .
H14B H 0.3251 0.0473 0.9675 0.039 Uiso 1 1 calc R . .
H14C H 0.4591 0.0558 0.9450 0.039 Uiso 1 1 calc R . .
C15 C 0.2742(7) 0.23873(16) 1.0931(6) 0.0247(19) Uani 1 1 d . . .
H15A H 0.1834 0.2469 1.0804 0.030 Uiso 1 1 calc R . .
H15B H 0.3318 0.2432 1.1795 0.030 Uiso 1 1 calc R . .
C16 C 0.3268(8) 0.25841(17) 1.0113(7) 0.029(2) Uani 1 1 d . . .
H16A H 0.3258 0.2828 1.0317 0.035 Uiso 1 1 calc R . .
H16B H 0.2631 0.2554 0.9260 0.035 Uiso 1 1 calc R . .
C17 C 0.4654(7) 0.25009(16) 1.0141(7) 0.0252(19) Uani 1 1 d . . .
H17A H 0.4853 0.2651 0.9557 0.030 Uiso 1 1 calc R . .
H17B H 0.5316 0.2550 1.0970 0.030 Uiso 1 1 calc R . .
C18 C 0.5639(7) 0.19442(17) 1.0952(6) 0.0214(18) Uani 1 1 d . . .
H18A H 0.5652 0.1703 1.0723 0.026 Uiso 1 1 calc R . .
H18B H 0.6568 0.2029 1.1238 0.026 Uiso 1 1 calc R . .
C19 C 0.5159(7) 0.19647(17) 1.1999(6) 0.0253(19) Uani 1 1 d . . .
H19A H 0.5180 0.2205 1.2250 0.030 Uiso 1 1 calc R . .
H19B H 0.5789 0.1838 1.2703 0.030 Uiso 1 1 calc R . .
C20 C 0.3765(7) 0.18267(17) 1.1718(6) 0.0265(19) Uani 1 1 d . . .
H20A H 0.3752 0.1584 1.1498 0.032 Uiso 1 1 calc R . .
H20B H 0.3560 0.1841 1.2470 0.032 Uiso 1 1 calc R . .
C21 C 0.1401(7) 0.18532(18) 1.0675(6) 0.0242(18) Uani 1 1 d . . .
H21A H 0.1150 0.1964 1.1313 0.029 Uiso 1 1 calc R . .
H21B H 0.1559 0.1610 1.0893 0.029 Uiso 1 1 calc R . .
C22 C 0.0240(8) 0.18809(18) 0.9466(6) 0.0261(19) Uani 1 1 d . . .
C23 C -0.0295(7) 0.22426(17) 0.9088(6) 0.027(2) Uani 1 1 d . . .
H23A H -0.0612 0.2337 0.9702 0.041 Uiso 1 1 calc R . .
H23B H -0.1034 0.2235 0.8291 0.041 Uiso 1 1 calc R . .
H23C H 0.0420 0.2386 0.9031 0.041 Uiso 1 1 calc R . .
C24 C -0.0882(7) 0.16558(17) 0.9527(6) 0.028(2) Uani 1 1 d . . .
H24A H -0.1187 0.1742 1.0159 0.042 Uiso 1 1 calc R . .
H24B H -0.0554 0.1423 0.9728 0.042 Uiso 1 1 calc R . .
H24C H -0.1627 0.1658 0.8732 0.042 Uiso 1 1 calc R . .
C25 C 0.5543(6) 0.21131(16) 0.8983(6) 0.0167(17) Uani 1 1 d . . .
H25A H 0.6056 0.1898 0.9162 0.020 Uiso 1 1 calc R . .
H25B H 0.6195 0.2302 0.9162 0.020 Uiso 1 1 calc R . .
C26 C 0.4688(7) 0.21209(16) 0.7627(6) 0.0176(17) Uani 1 1 d . . .
C27 C 0.4016(7) 0.24599(15) 0.7155(6) 0.0222(18) Uani 1 1 d . . .
H27A H 0.4699 0.2634 0.7267 0.033 Uiso 1 1 calc R . .
H27B H 0.3455 0.2524 0.7610 0.033 Uiso 1 1 calc R . .
H27C H 0.3462 0.2440 0.6283 0.033 Uiso 1 1 calc R . .
C28 C 0.5536(7) 0.20122(16) 0.6912(6) 0.0241(19) Uani 1 1 d . . .
H28A H 0.6239 0.2181 0.7023 0.036 Uiso 1 1 calc R . .
H28B H 0.4974 0.1995 0.6041 0.036 Uiso 1 1 calc R . .
H28C H 0.5941 0.1791 0.7210 0.036 Uiso 1 1 calc R . .
N1S N 0.6373(8) 0.14278(19) 0.4704(7) 0.053(2) Uani 1 1 d . . .
C1S C 0.7011(9) 0.1282(2) 0.5532(8) 0.039(2) Uani 1 1 d . . .
C2S C 0.7850(8) 0.1084(2) 0.6599(7) 0.049(3) Uani 1 1 d . . .
H2S1 H 0.7872 0.0847 0.6357 0.074 Uiso 1 1 calc R . .
H2S2 H 0.7480 0.1097 0.7242 0.074 Uiso 1 1 calc R . .
H2S3 H 0.8758 0.1177 0.6909 0.074 Uiso 1 1 calc R . .
N2S N 0.3857(8) 0.96022(16) 0.7581(7) 0.048(2) Uani 1 1 d . . .
C3S C 0.4347(8) 0.9345(2) 0.7917(7) 0.030(2) Uani 1 1 d . . .
C4S C 0.4942(7) 0.90110(16) 0.8358(6) 0.0248(19) Uani 1 1 d . . .
H4S1 H 0.4600 0.8925 0.8966 0.037 Uiso 1 1 calc R . .
H4S2 H 0.5914 0.9033 0.8733 0.037 Uiso 1 1 calc R . .
H4S3 H 0.4707 0.8852 0.7668 0.037 Uiso 1 1 calc R . .
N3S N 0.2624(8) 0.98111(19) 0.2499(7) 0.067(3) Uani 1 1 d . . .
C5S C 0.2237(9) 0.9745(2) 0.1495(9) 0.042(2) Uani 1 1 d . . .
C6S C 0.1719(8) 0.9651(2) 0.0183(7) 0.044(2) Uani 1 1 d . . .
H6S1 H 0.2359 0.9502 0.0021 0.067 Uiso 1 1 calc R . .
H6S2 H 0.1590 0.9857 -0.0317 0.067 Uiso 1 1 calc R . .
H6S3 H 0.0864 0.9533 -0.0024 0.067 Uiso 1 1 calc R . .

loop_
_atom_site_aniso_label
_atom_site_aniso_U_11
_atom_site_aniso_U_22
_atom_site_aniso_U_33
_atom_site_aniso_U_23
_atom_site_aniso_U_13
_atom_site_aniso_U_12
Cu1 0.0122(5) 0.0176(5) 0.0128(5) -0.0003(4) 0.0023(4) -0.0005(4)
Cu2 0.0119(5) 0.0195(5) 0.0124(5) -0.0004(4) 0.0020(4) 0.0015(4)
Cu3 0.0147(5) 0.0200(5) 0.0171(5) -0.0007(4) 0.0038(4) 0.0012(4)
Cu4 0.0226(6) 0.0197(5) 0.0206(5) 0.0002(4) 0.0088(4) -0.0014(4)
Cu5 0.0143(5) 0.0311(5) 0.0161(5) -0.0011(4) 0.0037(4) -0.0003(4)
Cl1 0.0212(11) 0.0230(10) 0.0186(10) 0.0009(8) 0.0068(8) 0.0019(8)
Cl2 0.0201(11) 0.0293(11) 0.0388(12) 0.0035(10) 0.0089(9) 0.0010(9)
Cl3 0.0285(12) 0.0450(13) 0.0231(11) 0.0073(10) 0.0120(9) 0.0045(9)
S1 0.0132(10) 0.0227(10) 0.0143(10) -0.0002(8) 0.0020(8) 0.0003(8)
S2 0.0188(11) 0.0169(10) 0.0145(10) 0.0004(8) 0.0047(8) 0.0013(8)
S3 0.0123(11) 0.0328(11) 0.0135(10) 0.0002(9) 0.0041(8) 0.0004(8)
S4 0.0128(10) 0.0188(10) 0.0156(10) -0.0012(8) 0.0046(8) -0.0041(8)
N1 0.016(4) 0.018(3) 0.016(3) 0.000(3) 0.002(3) 0.001(3)
N2 0.017(4) 0.015(3) 0.017(3) -0.005(3) 0.003(3) -0.006(3)
N3 0.019(4) 0.021(3) 0.014(3) -0.002(3) 0.003(3) 0.007(3)
N4 0.016(4) 0.011(3) 0.016(3) -0.003(3) 0.001(3) 0.004(3)
C1 0.015(4) 0.028(4) 0.016(4) -0.002(4) 0.000(3) 0.003(3)
C2 0.022(5) 0.019(4) 0.019(4) -0.005(3) 0.000(3) -0.004(3)
C3 0.023(5) 0.023(4) 0.013(4) -0.003(3) 0.004(3) -0.002(3)
C4 0.011(4) 0.020(4) 0.028(5) 0.001(4) 0.004(3) 0.007(3)
C5 0.014(4) 0.039(5) 0.018(4) 0.002(4) 0.013(3) 0.000(3)
C6 0.017(4) 0.015(4) 0.011(4) 0.004(3) 0.003(3) -0.004(3)
C7 0.014(4) 0.024(4) 0.016(4) -0.002(3) 0.000(3) -0.005(3)
C8 0.016(4) 0.027(4) 0.011(4) 0.001(3) 0.007(3) 0.003(3)
C9 0.010(4) 0.037(5) 0.014(4) -0.004(4) -0.002(3) 0.000(3)
C10 0.020(5) 0.037(5) 0.016(4) 0.011(4) 0.003(4) 0.011(4)
C11 0.019(4) 0.015(4) 0.012(4) 0.000(3) -0.001(3) -0.006(3)
C12 0.014(4) 0.011(4) 0.023(4) 0.004(3) 0.008(3) -0.002(3)
C13 0.025(5) 0.014(4) 0.021(4) 0.005(3) 0.006(4) -0.005(3)
C14 0.025(5) 0.026(4) 0.018(4) 0.004(4) -0.002(4) 0.001(4)
C15 0.025(5) 0.025(4) 0.019(4) -0.011(4) 0.003(4) 0.010(4)
C16 0.033(5) 0.017(4) 0.029(5) -0.005(4) 0.002(4) 0.010(4)
C17 0.019(5) 0.020(4) 0.027(5) 0.003(4) -0.002(4) -0.002(3)
C18 0.015(4) 0.023(4) 0.020(4) 0.004(3) 0.000(3) 0.006(3)
C19 0.026(5) 0.028(4) 0.017(4) -0.002(4) 0.002(4) 0.010(4)
C20 0.028(5) 0.034(5) 0.015(4) 0.007(4) 0.004(4) 0.009(4)
C21 0.023(5) 0.034(5) 0.017(4) 0.002(4) 0.010(4) 0.005(4)
C22 0.027(5) 0.032(5) 0.021(4) -0.001(4) 0.012(4) 0.009(4)
C23 0.014(4) 0.041(5) 0.025(5) 0.014(4) 0.005(4) 0.017(4)
C24 0.023(5) 0.035(5) 0.027(5) 0.012(4) 0.012(4) 0.008(4)
C25 0.008(4) 0.015(4) 0.018(4) 0.002(3) -0.005(3) 0.000(3)
C26 0.014(4) 0.022(4) 0.015(4) 0.003(3) 0.004(3) -0.002(3)
C27 0.018(4) 0.023(4) 0.018(4) 0.003(3) -0.003(3) -0.009(3)
C28 0.021(5) 0.028(4) 0.021(4) 0.013(4) 0.005(4) -0.004(3)
N1S 0.046(6) 0.070(6) 0.047(5) 0.001(5) 0.021(4) 0.008(4)
C1S 0.028(6) 0.064(7) 0.026(5) -0.007(5) 0.010(4) -0.002(5)
C2S 0.029(6) 0.076(7) 0.039(6) -0.007(5) 0.008(5) -0.015(5)
N2S 0.061(6) 0.023(4) 0.059(5) 0.002(4) 0.022(4) 0.001(4)
C3S 0.031(5) 0.028(5) 0.033(5) -0.014(4) 0.016(4) -0.013(4)
C4S 0.022(5) 0.028(5) 0.021(4) -0.002(4) 0.004(4) 0.003(4)
N3S 0.063(6) 0.080(6) 0.034(5) -0.019(5) -0.008(4) 0.040(5)
C5S 0.031(6) 0.040(5) 0.049(6) -0.009(5) 0.007(5) 0.009(4)
C6S 0.039(6) 0.054(6) 0.035(6) -0.004(5) 0.008(5) -0.001(4)

loop_
_atom_type_symbol
_atom_type_description
_atom_type_scat_dispersion_real
_atom_type_scat_dispersion_imag
_atom_type_scat_source
C C 0.0033 0.0016 'International Tables Vol C Tables 4.2.6.8 and 6.1.1.4'
H H 0.0000 0.0000 'International Tables Vol C Tables 4.2.6.8 and 6.1.1.4'
N N 0.0061 0.0033 'International Tables Vol C Tables 4.2.6.8 and 6.1.1.4'
S S 0.1246 0.1234 'International Tables Vol C Tables 4.2.6.8 and 6.1.1.4'
Cl Cl 0.1484 0.1585 'International Tables Vol C Tables 4.2.6.8 and 6.1.1.4'
Cu Cu 0.3201 1.2651 'International Tables Vol C Tables 4.2.6.8 and 6.1.1.4'

loop_
_geom_angle_atom_site_label_1
_geom_angle_atom_site_label_2
_geom_angle_atom_site_label_3
_geom_angle
_geom_angle_site_symmetry_1
_geom_angle_site_symmetry_3
_geom_angle_publ_flag
N1 Cu1 N2 89.3(2) . . ?
N1 Cu1 S1 90.00(16) . . ?
N2 Cu1 S1 176.73(15) . . ?
N1 Cu1 S2 174.44(17) . . ?
N2 Cu1 S2 87.07(15) . . ?
S1 Cu1 S2 93.83(7) . . ?
N3 Cu2 N4 88.9(2) . . ?
N3 Cu2 S3 90.00(17) . . ?
N4 Cu2 S3 174.59(15) . . ?
N3 Cu2 S4 175.49(16) . . ?
N4 Cu2 S4 87.81(16) . . ?
S3 Cu2 S4 93.58(7) . . ?
S1 Cu3 Cl1 126.54(7) . . ?
S1 Cu3 S4 116.09(7) . . ?
Cl1 Cu3 S4 117.25(7) . . ?
Cl2 Cu4 S2 126.42(7) . . ?
Cl2 Cu4 S4 128.17(7) . . ?
S2 Cu4 S4 105.38(7) . . ?
Cl3 Cu5 S3 127.99(8) . . ?
Cl3 Cu5 S2 115.83(7) . . ?
S3 Cu5 S2 116.11(7) . . ?
C8 S1 Cu3 107.5(2) . . ?
C8 S1 Cu1 96.3(2) . . ?
Cu3 S1 Cu1 90.96(7) . . ?
C12 S2 Cu4 112.1(2) . . ?
C12 S2 Cu5 119.2(2) . . ?
Cu4 S2 Cu5 96.18(7) . . ?
C12 S2 Cu1 96.3(2) . . ?
Cu4 S2 Cu1 99.25(8) . . ?
Cu5 S2 Cu1 131.89(8) . . ?
C22 S3 Cu5 108.0(2) . . ?
C22 S3 Cu2 97.5(2) . . ?
Cu5 S3 Cu2 92.69(7) . . ?
C26 S4 Cu3 114.9(2) . . ?
C26 S4 Cu4 112.4(2) . . ?
Cu3 S4 Cu4 108.14(7) . . ?
C26 S4 Cu2 97.9(2) . . ?
Cu3 S4 Cu2 128.84(9) . . ?
Cu4 S4 Cu2 92.57(7) . . ?
C6 N1 C7 107.0(5) . . ?
C6 N1 C1 110.4(5) . . ?
C7 N1 C1 110.9(5) . . ?
C6 N1 Cu1 106.3(4) . . ?
C7 N1 Cu1 110.6(4) . . ?
C1 N1 Cu1 111.4(4) . . ?
C4 N2 C11 106.6(5) . . ?
C4 N2 C3 110.2(5) . . ?
C11 N2 C3 110.5(5) . . ?
C4 N2 Cu1 107.1(4) . . ?
C11 N2 Cu1 111.6(4) . . ?
C3 N2 Cu1 110.8(4) . . ?
C20 N3 C21 105.2(5) . . ?
C20 N3 C15 111.1(5) . . ?
C21 N3 C15 112.1(5) . . ?
C20 N3 Cu2 108.9(4) . . ?
C21 N3 Cu2 110.2(4) . . ?
C15 N3 Cu2 109.3(4) . . ?
C25 N4 C17 112.0(5) . . ?
C25 N4 C18 105.1(5) . . ?
C17 N4 C18 110.9(5) . . ?
C25 N4 Cu2 111.6(4) . . ?
C17 N4 Cu2 109.1(4) . . ?
C18 N4 Cu2 108.1(4) . . ?
N1 C1 C2 112.9(5) . . ?
C1 C2 C3 118.1(6) . . ?
N2 C3 C2 113.0(5) . . ?
N2 C4 C5 115.5(5) . . ?
C4 C5 C6 114.5(6) . . ?
N1 C6 C5 114.5(5) . . ?
C8 C7 N1 114.9(5) . . ?
C7 C8 C9 114.3(6) . . ?
C7 C8 C10 108.9(6) . . ?
C9 C8 C10 109.9(6) . . ?
C7 C8 S1 107.3(5) . . ?
C9 C8 S1 107.9(5) . . ?
C10 C8 S1 108.4(4) . . ?
N2 C11 C12 115.3(5) . . ?
C11 C12 C13 115.4(6) . . ?
C11 C12 C14 107.9(6) . . ?
C13 C12 C14 109.5(5) . . ?
C11 C12 S2 104.4(4) . . ?
C13 C12 S2 108.1(5) . . ?
C14 C12 S2 111.5(4) . . ?
C16 C15 N3 113.2(6) . . ?
C15 C16 C17 118.6(6) . . ?
N4 C17 C16 113.7(6) . . ?
C19 C18 N4 114.7(6) . . ?
C18 C19 C20 114.8(6) . . ?
N3 C20 C19 114.5(6) . . ?
N3 C21 C22 115.3(6) . . ?
C21 C22 C24 108.0(6) . . ?
C21 C22 C23 115.4(6) . . ?
C24 C22 C23 109.4(6) . . ?
C21 C22 S3 107.1(5) . . ?
C24 C22 S3 109.6(5) . . ?
C23 C22 S3 107.2(5) . . ?
N4 C25 C26 115.8(5) . . ?
C25 C26 C28 108.7(6) . . ?
C25 C26 C27 115.0(5) . . ?
C28 C26 C27 110.4(6) . . ?
C25 C26 S4 105.8(4) . . ?
C28 C26 S4 108.5(5) . . ?
C27 C26 S4 108.2(5) . . ?
N1S C1S C2S 178.5(10) . . ?
N2S C3S C4S 178.3(9) . . ?
N3S C5S C6S 178.6(11) . . ?

loop_
_geom_bond_atom_site_label_1
_geom_bond_atom_site_label_2
_geom_bond_distance
_geom_bond_site_symmetry_2
_geom_bond_publ_flag
Cu1 N1 2.054(5) . ?
Cu1 N2 2.072(5) . ?
Cu1 S1 2.2478(19) . ?
Cu1 S2 2.2714(19) . ?
Cu2 N3 2.044(5) . ?
Cu2 N4 2.085(5) . ?
Cu2 S3 2.257(2) . ?
Cu2 S4 2.257(2) . ?
Cu3 S1 2.2214(19) . ?
Cu3 Cl1 2.2331(19) . ?
Cu3 S4 2.2402(19) . ?
Cu4 Cl2 2.195(2) . ?
Cu4 S2 2.237(2) . ?
Cu4 S4 2.2416(19) . ?
Cu5 Cl3 2.225(2) . ?
Cu5 S3 2.229(2) . ?
Cu5 S2 2.242(2) . ?
S1 C8 1.866(6) . ?
S2 C12 1.846(6) . ?
S3 C22 1.857(7) . ?
S4 C26 1.849(7) . ?
N1 C6 1.497(8) . ?
N1 C7 1.507(8) . ?
N1 C1 1.511(8) . ?
N2 C4 1.488(8) . ?
N2 C11 1.494(8) . ?
N2 C3 1.509(7) . ?
N3 C20 1.500(8) . ?
N3 C21 1.506(9) . ?
N3 C15 1.516(8) . ?
N4 C25 1.488(8) . ?
N4 C17 1.489(8) . ?
N4 C18 1.507(7) . ?
C1 C2 1.513(8) . ?
C2 C3 1.529(9) . ?
C4 C5 1.508(9) . ?
C5 C6 1.525(8) . ?
C7 C8 1.501(9) . ?
C8 C9 1.513(9) . ?
C8 C10 1.519(8) . ?
C11 C12 1.505(9) . ?
C12 C13 1.522(9) . ?
C12 C14 1.538(8) . ?
C15 C16 1.503(10) . ?
C16 C17 1.521(10) . ?
C18 C19 1.507(9) . ?
C19 C20 1.516(10) . ?
C21 C22 1.510(9) . ?
C22 C24 1.525(10) . ?
C22 C23 1.539(9) . ?
C25 C26 1.517(8) . ?
C26 C28 1.519(9) . ?
C26 C27 1.522(8) . ?
N1S C1S 1.119(9) . ?
C1S C2S 1.470(11) . ?
N2S C3S 1.144(9) . ?
C3S C4S 1.470(10) . ?
N3S C5S 1.128(9) . ?
C5S C6S 1.480(11) . ?
